data_7229632
loop_
_publ_author_name
'Reig, Marta'
'Puigdollers, Joaquim'
'Velasco, Dolores'

_publ_section_title
;
 Solid-state organization of n-type carbazole-based semiconductors for
 organic thin-film transistors.
;
_journal_issue 2
_journal_name_full 'Physical chemistry chemical physics : PCCP'
_journal_page_first 1142
_journal_page_last 1149
_journal_paper_doi 10.1039/c7cp05135b
_journal_volume 20
_journal_year 2018
_chemical_formula_moiety 'C25 H24 N4'
_chemical_formula_sum 'C25 H24 N4'
_chemical_formula_weight 380.48
_space_group_crystal_system triclinic
_space_group_IT_number 2
_space_group_name_Hall '-P 1'
_space_group_name_H-M_alt 'P -1'
_symmetry_space_group_name_Hall '-P 1'
_symmetry_space_group_name_H-M 'P -1'
_atom_sites_solution_hydrogens geom
_audit_creation_method SHELXL-97
_audit_update_record
;
2017-07-17 deposited with the CCDC.
2017-11-28 downloaded from the CCDC.
;
_cell_angle_alpha 92.79(2)
_cell_angle_beta 102.20(2)
_cell_angle_gamma 107.30(2)
_cell_formula_units_Z 2
_cell_length_a 7.917(3)
_cell_length_b 8.777(4)
_cell_length_c 16.892(7)
_cell_measurement_reflns_used 2348
_cell_measurement_temperature 293(2)
_cell_measurement_theta_max 20.47
_cell_measurement_theta_min 2.45
_cell_volume 1087.5(8)
_computing_cell_refinement 'Bruker SAINT'
_computing_data_collection 'Bruker APEX2'
_computing_data_reduction 'Bruker SAINT'
_computing_molecular_graphics 'Bruker SHELXTL'
_computing_publication_material 'Bruker SHELXTL'
_computing_structure_refinement 'SHELXL-2014 (Sheldrick 2014)'
_computing_structure_solution 'SHELXS-97 (Sheldrick 2008)'
_diffrn_ambient_temperature 293(2)
_diffrn_measured_fraction_theta_full 0.999
_diffrn_measured_fraction_theta_max 0.980
_diffrn_measurement_device_type 'D8 Venture'
_diffrn_measurement_method '\f and \w scans'
_diffrn_radiation_type MoK\a
_diffrn_radiation_wavelength 0.71073
_diffrn_reflns_av_R_equivalents 0.0969
_diffrn_reflns_av_sigmaI/netI 0.0571
_diffrn_reflns_Laue_measured_fraction_full 0.999
_diffrn_reflns_Laue_measured_fraction_max 0.980
_diffrn_reflns_limit_h_max 10
_diffrn_reflns_limit_h_min -10
_diffrn_reflns_limit_k_max 11
_diffrn_reflns_limit_k_min -11
_diffrn_reflns_limit_l_max 22
_diffrn_reflns_limit_l_min -22
_diffrn_reflns_number 25848
_diffrn_reflns_point_group_measured_fraction_full 0.999
_diffrn_reflns_point_group_measured_fraction_max 0.980
_diffrn_reflns_theta_full 25.242
_diffrn_reflns_theta_max 27.715
_diffrn_reflns_theta_min 2.448
_diffrn_source microfocus
_exptl_absorpt_coefficient_mu 0.070
_exptl_absorpt_correction_T_max 0.7456
_exptl_absorpt_correction_T_min 0.6046
_exptl_absorpt_correction_type multi-scan
_exptl_absorpt_process_details sadabs
_exptl_crystal_colour red
_exptl_crystal_density_diffrn 1.162
_exptl_crystal_description prism
_exptl_crystal_F_000 404
_exptl_crystal_size_max 0.141
_exptl_crystal_size_mid 0.082
_exptl_crystal_size_min 0.042
_refine_diff_density_max 0.441
_refine_diff_density_min -0.337
_refine_diff_density_rms 0.047
_refine_ls_extinction_method none
_refine_ls_goodness_of_fit_ref 0.991
_refine_ls_hydrogen_treatment constr
_refine_ls_matrix_type full
_refine_ls_number_parameters 263
_refine_ls_number_reflns 5019
_refine_ls_number_restraints 5
_refine_ls_restrained_S_all 1.052
_refine_ls_R_factor_all 0.2608
_refine_ls_R_factor_gt 0.0827
_refine_ls_shift/su_max 0.000
_refine_ls_shift/su_mean 0.000
_refine_ls_structure_factor_coef Fsqd
_refine_ls_weighting_details
;
 w=1/[\s^2^(Fo^2^)+(0.1201P)^2^]
 where P=(Fo^2^+2Fc^2^)/3
;
_refine_ls_weighting_scheme calc
_refine_ls_wR_factor_gt 0.2271
_refine_ls_wR_factor_ref 0.2955
_reflns_Friedel_coverage 0.000
_reflns_number_gt 1658
_reflns_number_total 5019
_reflns_threshold_expression 'I > 2\s(I)'
_cod_data_source_file c7cp05135b2.cif
_cod_data_source_block 9-octyl-3-(122)-tricyanovinyl-9H-carbazole
_cod_depositor_comments 'Adding full bibliography for 7229631--7229634.cif.'
_cod_database_code 7229632
_shelx_space_group_comment
;
The symmetry employed for this shelxl refinement is uniquely defined
by the following loop, which should always be used as a source of
symmetry information in preference to the above space-group names.
They are only intended as comments.
;

loop_
_space_group_symop_operation_xyz
'x, y, z'
'-x, -y, -z'

loop_
_atom_site_label
_atom_site_type_symbol
_atom_site_fract_x
_atom_site_fract_y
_atom_site_fract_z
_atom_site_U_iso_or_equiv
_atom_site_adp_type
_atom_site_occupancy
_atom_site_site_symmetry_order
_atom_site_calc_flag
_atom_site_refinement_flags_posn
_atom_site_refinement_flags_adp
N1 N 0.7931(5) 0.4480(4) 0.6258(2) 0.0708(11) Uani 1 1 d . .
N2 N 1.3698(6) 0.6038(5) 0.7238(3) 0.0787(12) Uani 1 1 d . .
N3 N 1.4725(5) 0.8726(4) 0.5650(2) 0.0690(11) Uani 1 1 d . .
N4 N 0.6734(4) 0.8972(4) 0.3015(2) 0.0541(9) Uani 1 1 d . .
C1 C 0.9240(7) 0.5311(6) 0.6203(3) 0.0659(13) Uani 1 1 d . .
C2 C 1.1049(6) 0.6331(5) 0.6153(3) 0.0616(12) Uani 1 1 d . .
C3 C 1.2514(7) 0.6183(5) 0.6749(3) 0.0741(14) Uani 1 1 d . .
C4 C 1.1329(5) 0.7315(5) 0.5579(3) 0.0607(12) Uani 1 1 d . .
C5 C 1.3237(7) 0.8074(5) 0.5629(3) 0.0661(12) Uani 1 1 d . .
C6 C 1.0031(5) 0.7683(5) 0.4920(3) 0.0582(11) Uani 1 1 d . .
C7 C 0.8094(6) 0.7069(5) 0.4822(3) 0.0643(12) Uani 1 1 d . .
H7 H 0.7635 0.6411 0.5192 0.077 Uiso 1 1 calc R U
C8 C 0.6905(6) 0.7421(5) 0.4203(3) 0.0639(12) Uani 1 1 d . .
H8 H 0.5654 0.7025 0.4150 0.077 Uiso 1 1 calc R U
C9 C 0.7643(6) 0.8397(5) 0.3654(3) 0.0576(11) Uani 1 1 d . .
C10 C 0.9536(6) 0.9039(5) 0.3755(3) 0.0560(11) Uani 1 1 d . .
C11 C 1.0753(6) 0.8704(5) 0.4371(3) 0.0571(11) Uani 1 1 d . .
H11 H 1.2003 0.9131 0.4426 0.068 Uiso 1 1 calc R U
C12 C 0.9793(6) 1.0077(5) 0.3103(3) 0.0601(12) Uani 1 1 d . .
C13 C 1.1352(6) 1.1085(5) 0.2903(3) 0.0651(12) Uani 1 1 d . .
H13 H 1.2521 1.1183 0.3196 0.078 Uiso 1 1 calc R U
C14 C 1.1048(6) 1.1907(5) 0.2256(3) 0.0718(13) Uani 1 1 d . .
H14 H 1.2042 1.2583 0.2102 0.086 Uiso 1 1 calc R U
C15 C 0.9323(7) 1.1778(5) 0.1820(3) 0.0792(14) Uani 1 1 d . .
H15 H 0.9190 1.2355 0.1377 0.095 Uiso 1 1 calc R U
C16 C 0.7791(6) 1.0822(5) 0.2022(3) 0.0687(13) Uani 1 1 d . .
H16 H 0.6632 1.0766 0.1732 0.082 Uiso 1 1 calc R U
C17 C 0.8040(6) 0.9939(5) 0.2676(3) 0.0618(12) Uani 1 1 d . .
C18 C 0.4798(5) 0.8524(5) 0.2699(3) 0.0715(13) Uani 1 1 d D .
H18A H 0.4494 0.9436 0.2480 0.086 Uiso 1 1 calc R U
H18B H 0.4198 0.8255 0.3142 0.086 Uiso 1 1 calc R U
C19 C 0.4096(6) 0.7127(6) 0.2047(3) 0.0907(16) Uani 1 1 d D .
H19A H 0.4520 0.6260 0.2252 0.109 Uiso 1 1 calc R U
H19B H 0.4620 0.7441 0.1586 0.109 Uiso 1 1 calc R U
C20 C 0.2043(7) 0.6493(8) 0.1745(4) 0.127(2) Uani 1 1 d D .
H20A H 0.1723 0.5407 0.1479 0.153 Uiso 1 1 calc R U
H20B H 0.1521 0.6423 0.2217 0.153 Uiso 1 1 calc R U
C21 C 0.1229(7) 0.7339(8) 0.1220(4) 0.127(2) Uani 1 1 d D .
H21A H 0.1817 0.7511 0.0769 0.153 Uiso 1 1 calc R U
H21B H 0.1400 0.8384 0.1501 0.153 Uiso 1 1 calc R U
C22 C -0.0899(7) 0.6446(8) 0.0871(4) 0.122(2) Uani 1 1 d D .
H22A H -0.1116 0.5427 0.0553 0.146 Uiso 1 1 calc R U
H22B H -0.1531 0.6260 0.1308 0.146 Uiso 1 1 calc R U
C23 C -0.1491(7) 0.7628(7) 0.0339(4) 0.109(2) Uani 1 1 d D .
H23A H -0.1104 0.8672 0.0659 0.131 Uiso 1 1 calc R U
H23B H -0.0886 0.7737 -0.0108 0.131 Uiso 1 1 calc R U
C24 C -0.3415(8) 0.7149(8) 0.0012(4) 0.116(2) Uani 1 1 d . .
H24A H -0.3793 0.6127 -0.0327 0.140 Uiso 1 1 calc R U
H24B H -0.4020 0.6992 0.0459 0.140 Uiso 1 1 calc R U
C26 C -0.3963(10) 0.8228(8) -0.0436(4) 0.135(2) Uani 1 1 d . .
H26A H -0.5266 0.7865 -0.0615 0.203 Uiso 1 1 calc R U
H26B H -0.3440 0.8332 -0.0902 0.203 Uiso 1 1 calc R U
H26C H -0.3569 0.9251 -0.0109 0.203 Uiso 1 1 calc R U

loop_
_atom_site_aniso_label
_atom_site_aniso_U_11
_atom_site_aniso_U_22
_atom_site_aniso_U_33
_atom_site_aniso_U_23
_atom_site_aniso_U_13
_atom_site_aniso_U_12
N1 0.065(3) 0.073(3) 0.068(3) 0.011(2) 0.015(2) 0.014(2)
N2 0.083(3) 0.095(3) 0.063(3) 0.005(2) 0.001(2) 0.046(2)
N3 0.043(2) 0.086(3) 0.071(3) 0.011(2) 0.0052(19) 0.016(2)
N4 0.044(2) 0.063(2) 0.051(2) 0.0028(18) 0.0016(17) 0.0176(17)
C1 0.066(3) 0.071(3) 0.059(3) 0.003(2) 0.007(3) 0.024(3)
C2 0.053(3) 0.066(3) 0.064(3) 0.001(2) 0.009(2) 0.021(2)
C3 0.078(4) 0.082(3) 0.062(3) -0.004(3) 0.005(3) 0.035(3)
C4 0.051(3) 0.065(3) 0.060(3) -0.008(2) 0.007(2) 0.017(2)
C5 0.057(3) 0.079(3) 0.061(3) 0.000(2) 0.005(2) 0.027(3)
C6 0.047(3) 0.066(3) 0.055(3) -0.012(2) 0.004(2) 0.017(2)
C7 0.056(3) 0.076(3) 0.061(3) 0.008(2) 0.013(2) 0.022(2)
C8 0.049(3) 0.076(3) 0.063(3) 0.005(3) 0.006(2) 0.021(2)
C9 0.055(3) 0.064(3) 0.051(3) -0.002(2) 0.007(2) 0.019(2)
C10 0.054(3) 0.054(3) 0.060(3) -0.008(2) 0.008(2) 0.021(2)
C11 0.047(2) 0.060(3) 0.060(3) -0.006(2) 0.007(2) 0.018(2)
C12 0.059(3) 0.060(3) 0.060(3) -0.004(2) 0.007(2) 0.024(2)
C13 0.057(3) 0.063(3) 0.072(3) 0.002(3) 0.011(2) 0.017(2)
C14 0.068(3) 0.071(3) 0.074(4) 0.015(3) 0.016(3) 0.018(2)
C15 0.087(4) 0.074(3) 0.073(4) 0.006(3) 0.015(3) 0.023(3)
C16 0.068(3) 0.070(3) 0.065(3) 0.000(3) 0.005(2) 0.026(3)
C17 0.063(3) 0.061(3) 0.058(3) -0.001(2) 0.007(2) 0.021(2)
C18 0.049(3) 0.093(3) 0.069(3) 0.008(3) 0.007(2) 0.022(2)
C19 0.064(3) 0.105(4) 0.077(4) 0.002(3) -0.011(3) 0.008(3)
C20 0.101(5) 0.153(6) 0.096(5) 0.035(4) 0.000(4) 0.005(4)
C21 0.105(5) 0.161(6) 0.131(6) 0.043(5) 0.031(4) 0.061(5)
C22 0.074(4) 0.185(6) 0.095(5) 0.023(4) -0.001(3) 0.037(4)
C23 0.073(4) 0.112(5) 0.129(5) -0.010(4) 0.006(4) 0.025(3)
C24 0.105(5) 0.131(5) 0.105(5) 0.021(4) 0.000(4) 0.042(4)
C26 0.150(6) 0.151(6) 0.121(6) 0.038(5) 0.029(5) 0.072(5)

loop_
_atom_type_symbol
_atom_type_description
_atom_type_scat_dispersion_real
_atom_type_scat_dispersion_imag
_atom_type_scat_source
C C 0.0033 0.0016 'International Tables Vol C Tables 4.2.6.8 and 6.1.1.4'
H H 0.0000 0.0000 'International Tables Vol C Tables 4.2.6.8 and 6.1.1.4'
N N 0.0061 0.0033 'International Tables Vol C Tables 4.2.6.8 and 6.1.1.4'

loop_
_geom_angle_atom_site_label_1
_geom_angle_atom_site_label_2
_geom_angle_atom_site_label_3
_geom_angle
C9 N4 C17 106.5(3)
C9 N4 C18 127.1(4)
C17 N4 C18 126.0(4)
N1 C1 C2 175.7(5)
C4 C2 C3 121.2(4)
C4 C2 C1 123.6(4)
C3 C2 C1 115.1(4)
N2 C3 C2 178.9(5)
C2 C4 C5 112.2(4)
C2 C4 C6 130.5(4)
C5 C4 C6 117.2(4)
N3 C5 C4 177.0(5)
C11 C6 C7 119.7(4)
C11 C6 C4 117.3(4)
C7 C6 C4 123.0(4)
C8 C7 C6 122.2(4)
C8 C7 H7 118.9
C6 C7 H7 118.9
C7 C8 C9 117.3(4)
C7 C8 H8 121.4
C9 C8 H8 121.4
N4 C9 C8 127.7(4)
N4 C9 C10 111.0(4)
C8 C9 C10 121.1(4)
C11 C10 C9 122.5(4)
C11 C10 C12 131.9(4)
C9 C10 C12 105.6(4)
C10 C11 C6 117.1(4)
C10 C11 H11 121.4
C6 C11 H11 121.4
C17 C12 C13 122.5(4)
C17 C12 C10 104.7(4)
C13 C12 C10 132.8(4)
C14 C13 C12 116.0(4)
C14 C13 H13 122.0
C12 C13 H13 122.0
C13 C14 C15 122.5(5)
C13 C14 H14 118.8
C15 C14 H14 118.8
C16 C15 C14 121.9(5)
C16 C15 H15 119.0
C14 C15 H15 119.0
C15 C16 C17 117.5(4)
C15 C16 H16 121.2
C17 C16 H16 121.2
N4 C17 C12 112.2(4)
N4 C17 C16 128.1(4)
C12 C17 C16 119.6(4)
N4 C18 C19 112.6(4)
N4 C18 H18A 109.1
C19 C18 H18A 109.1
N4 C18 H18B 109.1
C19 C18 H18B 109.1
H18A C18 H18B 107.8
C18 C19 C20 115.2(5)
C18 C19 H19A 108.5
C20 C19 H19A 108.5
C18 C19 H19B 108.5
C20 C19 H19B 108.5
H19A C19 H19B 107.5
C21 C20 C19 117.6(5)
C21 C20 H20A 107.9
C19 C20 H20A 107.9
C21 C20 H20B 107.9
C19 C20 H20B 107.9
H20A C20 H20B 107.2
C20 C21 C22 112.7(5)
C20 C21 H21A 109.1
C22 C21 H21A 109.1
C20 C21 H21B 109.1
C22 C21 H21B 109.1
H21A C21 H21B 107.8
C23 C22 C21 102.7(5)
C23 C22 H22A 111.2
C21 C22 H22A 111.2
C23 C22 H22B 111.2
C21 C22 H22B 111.2
H22A C22 H22B 109.1
C24 C23 C22 113.1(5)
C24 C23 H23A 109.0
C22 C23 H23A 109.0
C24 C23 H23B 109.0
C22 C23 H23B 109.0
H23A C23 H23B 107.8
C26 C24 C23 113.4(6)
C26 C24 H24A 108.9
C23 C24 H24A 108.9
C26 C24 H24B 108.9
C23 C24 H24B 108.9
H24A C24 H24B 107.7
C24 C26 H26A 109.5
C24 C26 H26B 109.5
H26A C26 H26B 109.5
C24 C26 H26C 109.5
H26A C26 H26C 109.5
H26B C26 H26C 109.5

loop_
_geom_bond_atom_site_label_1
_geom_bond_atom_site_label_2
_geom_bond_distance
N1 C1 1.101(5)
N2 C3 1.153(6)
N3 C5 1.138(5)
N4 C9 1.371(5)
N4 C17 1.376(5)
N4 C18 1.437(5)
C1 C2 1.468(6)
C2 C4 1.341(6)
C2 C3 1.409(7)
C4 C5 1.440(6)
C4 C6 1.466(6)
C6 C11 1.410(6)
C6 C7 1.435(6)
C7 C8 1.364(6)
C7 H7 0.9300
C8 C9 1.394(6)
C8 H8 0.9300
C9 C10 1.405(5)
C10 C11 1.369(6)
C10 C12 1.472(6)
C11 H11 0.9300
C12 C17 1.389(6)
C12 C13 1.406(5)
C13 C14 1.356(6)
C13 H13 0.9300
C14 C15 1.377(6)
C14 H14 0.9300
C15 C16 1.373(6)
C15 H15 0.9300
C16 C17 1.394(6)
C16 H16 0.9300
C18 C19 1.494(6)
C18 H18A 0.9700
C18 H18B 0.9700
C19 C20 1.515(6)
C19 H19A 0.9700
C19 H19B 0.9700
C20 C21 1.364(6)
C20 H20A 0.9700
C20 H20B 0.9700
C21 C22 1.597(7)
C21 H21A 0.9700
C21 H21B 0.9700
C22 C23 1.519(7)
C22 H22A 0.9700
C22 H22B 0.9700
C23 C24 1.429(7)
C23 H23A 0.9700
C23 H23B 0.9700
C24 C26 1.354(8)
C24 H24A 0.9700
C24 H24B 0.9700
C26 H26A 0.9600
C26 H26B 0.9600
C26 H26C 0.9600

loop_
_geom_torsion_atom_site_label_1
_geom_torsion_atom_site_label_2
_geom_torsion_atom_site_label_3
_geom_torsion_atom_site_label_4
_geom_torsion
C3 C2 C4 C5 3.4(6)
C1 C2 C4 C5 -175.1(4)
C3 C2 C4 C6 -178.4(4)
C1 C2 C4 C6 3.0(7)
C2 C4 C6 C11 -175.9(4)
C5 C4 C6 C11 2.2(5)
C2 C4 C6 C7 4.9(7)
C5 C4 C6 C7 -177.0(4)
C11 C6 C7 C8 1.0(6)
C4 C6 C7 C8 -179.8(4)
C6 C7 C8 C9 0.7(6)
C17 N4 C9 C8 177.2(4)
C18 N4 C9 C8 -9.2(7)
C17 N4 C9 C10 2.6(4)
C18 N4 C9 C10 176.3(4)
C7 C8 C9 N4 -176.4(4)
C7 C8 C9 C10 -2.3(6)
N4 C9 C10 C11 177.4(4)
C8 C9 C10 C11 2.4(6)
N4 C9 C10 C12 -1.2(4)
C8 C9 C10 C12 -176.2(4)
C9 C10 C11 C6 -0.6(6)
C12 C10 C11 C6 177.6(4)
C7 C6 C11 C10 -1.0(6)
C4 C6 C11 C10 179.7(3)
C11 C10 C12 C17 -179.0(4)
C9 C10 C12 C17 -0.6(4)
C11 C10 C12 C13 -1.2(8)
C9 C10 C12 C13 177.2(4)
C17 C12 C13 C14 -0.8(6)
C10 C12 C13 C14 -178.3(4)
C12 C13 C14 C15 0.3(7)
C13 C14 C15 C16 1.0(7)
C14 C15 C16 C17 -1.8(7)
C9 N4 C17 C12 -3.1(5)
C18 N4 C17 C12 -176.8(4)
C9 N4 C17 C16 -178.5(4)
C18 N4 C17 C16 7.8(7)
C13 C12 C17 N4 -175.8(4)
C10 C12 C17 N4 2.3(5)
C13 C12 C17 C16 0.1(6)
C10 C12 C17 C16 178.1(4)
C15 C16 C17 N4 176.4(4)
C15 C16 C17 C12 1.2(6)
C9 N4 C18 C19 -89.4(5)
C17 N4 C18 C19 83.1(5)
N4 C18 C19 C20 174.4(4)
C18 C19 C20 C21 77.3(8)
C19 C20 C21 C22 173.6(5)
C20 C21 C22 C23 178.1(6)
C21 C22 C23 C24 -174.5(6)
C22 C23 C24 C26 177.5(6)
